data_1551529
loop_
_publ_author_name
'KASSIM, Karimah'
'KAHAR, Muhammad Ashraf Mohd'
'YAMIN, Bohari M.'
'MANAN, Mohd Abdul Fatah Abdul'
'YUSOF, M. Sukeri M.'

_publ_section_title
;
 Crystal Structure of
 Bis(2-methoxy-6-((&lt;i&gt;Z&lt;/i&gt;)-(&lt;i&gt;p&lt;/i&gt;-tolylimino)methyl)phenoxy)palladium
;
_journal_issue 0
_journal_name_full 'X-ray Structure Analysis Online'
_journal_page_first 25
_journal_paper_doi 10.2116/xraystruct.35.25
_journal_volume 35
_journal_year 2019
_chemical_formula_moiety 'C30 H28 N2 O4 Pd'
_chemical_formula_sum 'C30 H28 N2 O4 Pd'
_chemical_formula_weight 586.94
_chemical_melting_point 560
_chemical_name_common
;
bis(2-methoxy-6-((Z)-(p-tolyimino)-
methyl)phenoxy)palladium
;
_chemical_name_systematic
;
bis(2-methoxy-6-((Z)-(p-tolyimino)-
methyl)phenoxy)palladium
;
_space_group_crystal_system monoclinic
_space_group_IT_number 14
_space_group_name_Hall '-P 2ybc'
_space_group_name_H-M_alt 'P 1 21/c 1'
_symmetry_space_group_name_Hall '-P 2ybc'
_symmetry_space_group_name_H-M 'P 1 21/c 1'
_atom_sites_solution_hydrogens geom
_audit_creation_method SHELXL-2013
_cell_angle_alpha 90
_cell_angle_beta 97.327(4)
_cell_angle_gamma 90
_cell_formula_units_Z 2
_cell_length_a 13.0221(14)
_cell_length_b 11.6615(13)
_cell_length_c 8.4898(9)
_cell_measurement_reflns_used 17828
_cell_measurement_temperature 273(2)
_cell_measurement_theta_max 28.4
_cell_measurement_theta_min 2.9
_cell_volume 1278.7(2)
_computing_cell_refinement 'SAINT (Bruker, 2009)'
_computing_data_collection 'SMART (Bruker, 2009)'
_computing_data_reduction SAINT
_computing_molecular_graphics 'SHELXTL- (Sheldrick, 2008)'
_computing_publication_material 'SHELXTL and PLATON (Spek, 2009)'
_computing_structure_refinement 'SHELXL-97 (Sheldrick, 2008)'
_computing_structure_solution 'SHELXS-97 (Sheldrick, 2008)'
_diffrn_ambient_temperature 273(2)
_diffrn_measured_fraction_theta_full 0.998
_diffrn_measured_fraction_theta_max 0.998
_diffrn_measurement_method '\w scan'
_diffrn_radiation_type MoK\a
_diffrn_radiation_wavelength 0.71073
_diffrn_reflns_av_R_equivalents 0.0294
_diffrn_reflns_av_unetI/netI 0.0176
_diffrn_reflns_Laue_measured_fraction_full 0.998
_diffrn_reflns_Laue_measured_fraction_max 0.998
_diffrn_reflns_limit_h_max 17
_diffrn_reflns_limit_h_min -17
_diffrn_reflns_limit_k_max 15
_diffrn_reflns_limit_k_min -15
_diffrn_reflns_limit_l_max 11
_diffrn_reflns_limit_l_min -11
_diffrn_reflns_number 24990
_diffrn_reflns_point_group_measured_fraction_full 0.998
_diffrn_reflns_point_group_measured_fraction_max 0.998
_diffrn_reflns_theta_full 25.242
_diffrn_reflns_theta_max 28.365
_diffrn_reflns_theta_min 2.984
_exptl_absorpt_coefficient_mu 0.765
_exptl_absorpt_correction_T_max 0.887
_exptl_absorpt_correction_T_min 0.657
_exptl_absorpt_correction_type multi-scan
_exptl_absorpt_process_details 'SADABS (BRUKER, 2009)'
_exptl_crystal_colour orange
_exptl_crystal_density_diffrn 1.524
_exptl_crystal_density_meas ?
_exptl_crystal_density_method 'not measured'
_exptl_crystal_F_000 600
_exptl_crystal_size_max 0.600
_exptl_crystal_size_mid 0.590
_exptl_crystal_size_min 0.160
_refine_diff_density_max 0.911
_refine_diff_density_min -0.519
_refine_diff_density_rms 0.086
_refine_ls_extinction_method none
_refine_ls_goodness_of_fit_ref 1.185
_refine_ls_hydrogen_treatment constr
_refine_ls_matrix_type full
_refine_ls_number_parameters 169
_refine_ls_number_reflns 3186
_refine_ls_number_restraints 0
_refine_ls_restrained_S_all 1.185
_refine_ls_R_factor_all 0.0472
_refine_ls_R_factor_gt 0.0349
_refine_ls_shift/su_max 0.000
_refine_ls_shift/su_mean 0.000
_refine_ls_structure_factor_coef Fsqd
_refine_ls_weighting_details 'w=1/[\s^2^(Fo^2^)+(0.0158P)^2^+2.4144P] where P=(Fo^2^+2Fc^2^)/3'
_refine_ls_weighting_scheme calc
_refine_ls_wR_factor_gt 0.0742
_refine_ls_wR_factor_ref 0.0824
_reflns_Friedel_coverage 0.000
_reflns_number_gt 2587
_reflns_number_total 3186
_reflns_threshold_expression 'I > 2\s(I)'
_cod_data_source_file 35_25_1.txt
_cod_data_source_block b
_cod_depositor_comments
;
The following automatic conversions were performed:

'_exptl_crystal_density_meas' value 'not measured' was changed to '?'
- the value is perceived as not measured.

Automatic conversion script
Id: cif_fix_values 5642 2017-10-24 12:04:52Z antanas 
;
_cod_database_code 1551529
_shelx_space_group_comment
;
The symmetry employed for this shelxl refinement is uniquely defined
by the following loop, which should always be used as a source of
symmetry information in preference to the above space-group names.
They are only intended as comments.
;
_shelx_estimated_absorpt_t_min 0.657
_shelx_estimated_absorpt_t_max 0.887
_shelxl_version_number 2013-3

loop_
_space_group_symop_operation_xyz
'x, y, z'
'-x, y+1/2, -z+1/2'
'-x, -y, -z'
'x, -y-1/2, z-1/2'

loop_
_atom_site_label
_atom_site_type_symbol
_atom_site_fract_x
_atom_site_fract_y
_atom_site_fract_z
_atom_site_U_iso_or_equiv
_atom_site_adp_type
_atom_site_occupancy
_atom_site_site_symmetry_order
_atom_site_calc_flag
_atom_site_refinement_flags_posn
_atom_site_refinement_flags_adp
_atom_site_refinement_flags_occupancy
Pd1 Pd 0.0000 0.0000 0.0000 0.02505(9) Uani 1 2 d S . P
O1 O 0.33445(17) 0.0456(2) 0.1951(3) 0.0511(6) Uani 1 1 d . . .
O2 O 0.15057(15) 0.01459(19) 0.0543(3) 0.0384(5) Uani 1 1 d . . .
N1 N -0.01956(17) 0.09270(19) 0.1951(3) 0.0282(5) Uani 1 1 d . . .
C1 C 0.1992(2) -0.1427(2) -0.1031(3) 0.0312(6) Uani 1 1 d . . .
C2 C 0.2801(3) -0.2164(3) -0.1352(4) 0.0471(8) Uani 1 1 d . . .
H2A H 0.2672 -0.2728 -0.2126 0.056 Uiso 1 1 calc R U .
C3 C 0.3773(3) -0.2058(3) -0.0537(5) 0.0548(9) Uani 1 1 d . . .
H3A H 0.4293 -0.2566 -0.0728 0.066 Uiso 1 1 calc R U .
C4 C 0.3981(2) -0.1186(3) 0.0581(4) 0.0449(8) Uani 1 1 d . . .
H4A H 0.4648 -0.1104 0.1108 0.054 Uiso 1 1 calc R U .
C5 C 0.3222(2) -0.0449(3) 0.0914(3) 0.0339(6) Uani 1 1 d . . .
C6 C 0.2189(2) -0.0563(2) 0.0133(3) 0.0287(5) Uani 1 1 d . . .
C7 C 0.4276(3) 0.0541(4) 0.2962(5) 0.0603(10) Uani 1 1 d . . .
H7A H 0.4261 0.1209 0.3618 0.090 Uiso 1 1 calc R U .
H7B H 0.4841 0.0600 0.2341 0.090 Uiso 1 1 calc R U .
H7C H 0.4367 -0.0130 0.3621 0.090 Uiso 1 1 calc R U .
C8 C -0.1034(2) 0.1492(2) 0.2080(3) 0.0319(6) Uani 1 1 d . . .
C9 C 0.0636(2) 0.1016(2) 0.3237(3) 0.0292(5) Uani 1 1 d . . .
C10 C 0.1113(2) 0.0024(2) 0.3844(3) 0.0331(6) Uani 1 1 d . . .
H10A H 0.0896 -0.0684 0.3420 0.040 Uiso 1 1 calc R U .
C11 C 0.1913(2) 0.0081(3) 0.5083(3) 0.0373(6) Uani 1 1 d . . .
H11A H 0.2234 -0.0590 0.5478 0.045 Uiso 1 1 calc R U .
C12 C 0.2242(2) 0.1129(3) 0.5740(3) 0.0379(7) Uani 1 1 d . . .
C13 C 0.1759(2) 0.2114(3) 0.5127(4) 0.0389(7) Uani 1 1 d . . .
H13A H 0.1968 0.2821 0.5560 0.047 Uiso 1 1 calc R U .
C14 C 0.0963(2) 0.2065(3) 0.3871(3) 0.0358(6) Uani 1 1 d . . .
H14A H 0.0652 0.2736 0.3458 0.043 Uiso 1 1 calc R U .
C15 C 0.3124(3) 0.1203(4) 0.7074(4) 0.0551(9) Uani 1 1 d . . .
H15A H 0.3241 0.1990 0.7373 0.083 Uiso 1 1 calc R U .
H15B H 0.3740 0.0891 0.6727 0.083 Uiso 1 1 calc R U .
H15C H 0.2953 0.0774 0.7970 0.083 Uiso 1 1 calc R U .

loop_
_atom_site_aniso_label
_atom_site_aniso_U_11
_atom_site_aniso_U_22
_atom_site_aniso_U_33
_atom_site_aniso_U_23
_atom_site_aniso_U_13
_atom_site_aniso_U_12
Pd1 0.02341(14) 0.02426(14) 0.02754(14) -0.00435(11) 0.00346(10) 0.00068(11)
O1 0.0312(11) 0.0660(16) 0.0526(14) -0.0183(12) -0.0073(10) 0.0037(11)
O2 0.0232(9) 0.0486(13) 0.0430(11) -0.0186(10) 0.0031(8) -0.0021(9)
N1 0.0281(11) 0.0292(11) 0.0273(11) -0.0035(9) 0.0033(9) 0.0017(9)
C1 0.0278(13) 0.0322(14) 0.0340(14) -0.0016(11) 0.0053(11) 0.0047(11)
C2 0.0427(18) 0.0415(18) 0.057(2) -0.0117(15) 0.0065(15) 0.0111(14)
C3 0.0370(17) 0.056(2) 0.071(2) -0.0068(19) 0.0041(16) 0.0202(16)
C4 0.0272(14) 0.057(2) 0.0493(18) 0.0055(16) -0.0011(13) 0.0078(14)
C5 0.0285(13) 0.0399(15) 0.0331(14) 0.0011(12) 0.0026(11) 0.0008(12)
C6 0.0253(12) 0.0321(14) 0.0291(13) 0.0020(11) 0.0049(10) 0.0012(11)
C7 0.0372(18) 0.079(3) 0.060(2) -0.013(2) -0.0122(16) -0.0044(18)
C8 0.0324(14) 0.0304(14) 0.0334(14) -0.0043(11) 0.0061(11) 0.0017(11)
C9 0.0282(13) 0.0336(14) 0.0257(12) -0.0038(11) 0.0029(10) 0.0023(11)
C10 0.0399(15) 0.0254(12) 0.0335(13) -0.0024(12) 0.0026(11) 0.0027(12)
C11 0.0391(15) 0.0402(16) 0.0322(14) 0.0054(13) 0.0025(11) 0.0078(13)
C12 0.0331(15) 0.0503(18) 0.0295(14) 0.0006(13) 0.0014(11) 0.0001(13)
C13 0.0416(16) 0.0392(16) 0.0341(15) -0.0088(13) -0.0018(12) -0.0052(13)
C14 0.0397(16) 0.0313(14) 0.0351(15) -0.0034(12) -0.0001(12) 0.0034(12)
C15 0.0439(19) 0.077(3) 0.0405(18) -0.0009(18) -0.0095(14) 0.0028(18)

loop_
_atom_type_symbol
_atom_type_description
_atom_type_scat_dispersion_real
_atom_type_scat_dispersion_imag
_atom_type_scat_source
C C 0.0033 0.0016 'International Tables Vol C Tables 4.2.6.8 and 6.1.1.4'
H H 0.0000 0.0000 'International Tables Vol C Tables 4.2.6.8 and 6.1.1.4'
N N 0.0061 0.0033 'International Tables Vol C Tables 4.2.6.8 and 6.1.1.4'
O O 0.0106 0.0060 'International Tables Vol C Tables 4.2.6.8 and 6.1.1.4'
Pd Pd -0.9988 1.0072 'International Tables Vol C Tables 4.2.6.8 and 6.1.1.4'

loop_
_geom_angle_atom_site_label_1
_geom_angle_atom_site_label_2
_geom_angle_atom_site_label_3
_geom_angle
_geom_angle_site_symmetry_1
_geom_angle_site_symmetry_3
O2 Pd1 O2 180.0 3 .
O2 Pd1 N1 90.71(8) 3 .
O2 Pd1 N1 89.29(8) . .
O2 Pd1 N1 89.29(8) 3 3
O2 Pd1 N1 90.71(8) . 3
N1 Pd1 N1 180.00(7) . 3
C5 O1 C7 118.0(3) . .
C6 O2 Pd1 125.55(18) . .
C8 N1 C9 117.5(2) . .
C8 N1 Pd1 122.59(19) . .
C9 N1 Pd1 119.90(17) . .
C6 C1 C2 119.7(3) . .
C6 C1 C8 122.4(2) . 3
C2 C1 C8 117.2(3) . 3
C3 C2 C1 120.8(3) . .
C3 C2 H2A 119.6 . .
C1 C2 H2A 119.6 . .
C2 C3 C4 119.9(3) . .
C2 C3 H3A 120.1 . .
C4 C3 H3A 120.1 . .
C5 C4 C3 121.1(3) . .
C5 C4 H4A 119.4 . .
C3 C4 H4A 119.4 . .
C4 C5 O1 126.2(3) . .
C4 C5 C6 120.6(3) . .
O1 C5 C6 113.3(2) . .
O2 C6 C1 125.1(2) . .
O2 C6 C5 117.0(2) . .
C1 C6 C5 117.9(2) . .
O1 C7 H7A 109.5 . .
O1 C7 H7B 109.5 . .
H7A C7 H7B 109.5 . .
O1 C7 H7C 109.5 . .
H7A C7 H7C 109.5 . .
H7B C7 H7C 109.5 . .
N1 C8 C1 126.6(3) . 3
C10 C9 C14 119.6(2) . .
C10 C9 N1 118.8(2) . .
C14 C9 N1 121.6(2) . .
C9 C10 C11 120.2(3) . .
C9 C10 H10A 119.9 . .
C11 C10 H10A 119.9 . .
C10 C11 C12 120.8(3) . .
C10 C11 H11A 119.6 . .
C12 C11 H11A 119.6 . .
C13 C12 C11 118.6(3) . .
C13 C12 C15 120.2(3) . .
C11 C12 C15 121.2(3) . .
C12 C13 C14 121.0(3) . .
C12 C13 H13A 119.5 . .
C14 C13 H13A 119.5 . .
C9 C14 C13 119.9(3) . .
C9 C14 H14A 120.1 . .
C13 C14 H14A 120.1 . .
C12 C15 H15A 109.5 . .
C12 C15 H15B 109.5 . .
H15A C15 H15B 109.5 . .
C12 C15 H15C 109.5 . .
H15A C15 H15C 109.5 . .
H15B C15 H15C 109.5 . .

loop_
_geom_bond_atom_site_label_1
_geom_bond_atom_site_label_2
_geom_bond_distance
_geom_bond_site_symmetry_2
Pd1 O2 1.9636(19) 3
Pd1 O2 1.9636(19) .
Pd1 N1 2.021(2) .
Pd1 N1 2.021(2) 3
O1 C5 1.371(4) .
O1 C7 1.398(4) .
O2 C6 1.295(3) .
N1 C8 1.292(3) .
N1 C9 1.440(3) .
C1 C6 1.412(4) .
C1 C2 1.413(4) .
C1 C8 1.439(4) 3
C2 C3 1.368(5) .
C2 H2A 0.9300 .
C3 C4 1.393(5) .
C3 H3A 0.9300 .
C4 C5 1.366(4) .
C4 H4A 0.9300 .
C5 C6 1.428(4) .
C7 H7A 0.9600 .
C7 H7B 0.9600 .
C7 H7C 0.9600 .
C8 C1 1.439(4) 3
C9 C10 1.381(4) .
C9 C14 1.382(4) .
C10 C11 1.384(4) .
C10 H10A 0.9300 .
C11 C12 1.388(4) .
C11 H11A 0.9300 .
C12 C13 1.380(4) .
C12 C15 1.509(4) .
C13 C14 1.389(4) .
C13 H13A 0.9300 .
C14 H14A 0.9300 .
C15 H15A 0.9600 .
C15 H15B 0.9600 .
C15 H15C 0.9600 .
